data_7014711
loop_
_publ_author_name
'Kume, Shoko'
'Nishihara, Hiroshi'

_publ_section_title
;
 Synchronized motion and electron transfer of a redox-active rotor.
;
_journal_issue 10
_journal_name_full 'Dalton transactions (Cambridge, England : 2003)'
_journal_page_first 2299
_journal_page_last 2305
_journal_paper_doi 10.1039/c0dt01084g
_journal_volume 40
_journal_year 2011
_chemical_formula_sum 'C135.5 H109 B2 Cl Cu2 F8 Fe2 N10'
_chemical_formula_weight 2361.23
_space_group_IT_number 2
_symmetry_space_group_name_Hall '-P 1'
_symmetry_space_group_name_H-M 'P -1'
_audit_creation_date 2009-09-19T20:11:07-00:00
_audit_creation_method 'WinGX routine CIF_UPDATE'
_cell_angle_alpha 76.822(5)
_cell_angle_beta 77.796(5)
_cell_angle_gamma 87.145(5)
_cell_formula_units_Z 2
_cell_length_a 13.743(5)
_cell_length_b 18.366(5)
_cell_length_c 23.367(5)
_cell_measurement_reflns_used 17132
_cell_measurement_temperature 113
_cell_measurement_theta_max 27.495
_cell_measurement_theta_min 3.0329
_cell_volume 5613(3)
_computing_cell_refinement 'CrystalClear (Rigaku/MSC Inc., 2006)'
_computing_data_collection 'CrystalClear (Rigaku/MSC Inc., 2006)'
_computing_data_reduction 'CrystalClear (Rigaku/MSC Inc., 2006)'
_computing_structure_refinement 'SHELXL-97 (Sheldrick, 1997)'
_computing_structure_solution
;
????
;
_diffrn_ambient_temperature 113
_diffrn_measured_fraction_theta_full 0.953
_diffrn_measured_fraction_theta_max 0.953
_diffrn_measurement_device
;
Saturn724 (4x4 bin mode)
;
_diffrn_measurement_method dtprofit.ref
_diffrn_radiation_type MoK\a
_diffrn_radiation_wavelength 0.71073
_diffrn_reflns_av_R_equivalents 0.0223
_diffrn_reflns_limit_h_max 17
_diffrn_reflns_limit_h_min -17
_diffrn_reflns_limit_k_max 23
_diffrn_reflns_limit_k_min -23
_diffrn_reflns_limit_l_max 30
_diffrn_reflns_limit_l_min -22
_diffrn_reflns_number 44167
_diffrn_reflns_theta_full 27.48
_diffrn_reflns_theta_max 27.48
_diffrn_reflns_theta_min 3.13
_exptl_absorpt_coefficient_mu 0.732
_exptl_absorpt_correction_T_max 0.937
_exptl_absorpt_correction_T_min 0.7873
_exptl_absorpt_correction_type numerical
_exptl_crystal_colour Red
_exptl_crystal_density_diffrn 1.40
_exptl_crystal_density_method 'not measured'
_exptl_crystal_description Block
_exptl_crystal_F_000 2680
_exptl_crystal_size_max 0.5
_exptl_crystal_size_mid 0.2
_exptl_crystal_size_min 0.1
_refine_diff_density_max 2.262
_refine_diff_density_min -1.668
_refine_ls_extinction_method none
_refine_ls_goodness_of_fit_ref 1.024
_refine_ls_hydrogen_treatment constr
_refine_ls_matrix_type full
_refine_ls_number_parameters 1429
_refine_ls_number_reflns 24500
_refine_ls_number_restraints 0
_refine_ls_restrained_S_all 1.024
_refine_ls_R_factor_gt 0.0643
_refine_ls_shift/su_max 0.001
_refine_ls_structure_factor_coef Fsqd
_refine_ls_weighting_details 'calc w=1/[\s^2^(Fo^2^)+(0.1023P)^2^+10.5036P] where P=(Fo^2^+2Fc^2^)/3'
_refine_ls_weighting_scheme calc
_refine_ls_wR_factor_ref 0.1851
_reflns_number_gt 20659
_reflns_number_total 24500
_reflns_threshold_expression >2sigma(I)
_cod_data_source_file C0DT01084G.TXT
_cod_data_source_block 090918tbufccupxy
_cod_depositor_comments
;
The following automatic conversions were performed:
'_exptl_absorpt_correction_type' value 'Numerical' changed to 'numerical'
according to '/home/saulius/struct/CIF-dictionaries/cif_core.dic'
dictionary named 'cif_core.dic' version 2.4.1 from 2010-06-29.

Automatic conversion script
Id: cif_fix_enum 1555 2011-01-17 13:19:09Z saulius 
;
_cod_original_sg_symbol_H-M P-1
_cod_database_code 7014711

loop_
_symmetry_equiv_pos_as_xyz
'x, y, z'
'-x, -y, -z'

loop_
_atom_site_label
_atom_site_type_symbol
_atom_site_fract_x
_atom_site_fract_y
_atom_site_fract_z
_atom_site_U_iso_or_equiv
_atom_site_adp_type
_atom_site_occupancy
_atom_site_calc_flag
_atom_site_refinement_flags
_atom_site_disorder_group
_atom_site_disorder_assembly
Cu01 Cu 0.33209(3) 0.620740(19) 0.697265(15) 0.02206(9) Uani 1 d . . .
Cu02 Cu 0.79847(3) 0.175068(19) 0.872951(15) 0.02126(9) Uani 1 d . . .
Fe03 Fe 0.22214(4) 0.78010(3) 0.85867(2) 0.03446(13) Uani 1 d . . .
Fe04 Fe 0.58837(3) 0.34539(2) 0.744134(18) 0.02233(10) Uani 1 d . . .
F22 F 0.68152(17) 0.68070(14) 0.98690(10) 0.0461(5) Uani 1 d . . .
F21 F 0.7160(3) 0.5923(2) 0.9342(3) 0.148(2) Uani 1 d . . .
F13 F 0.4475(3) 0.19980(17) 0.66980(17) 0.0787(10) Uani 1 d . . .
F14 F 0.3159(2) 0.17880(17) 0.63309(13) 0.0630(7) Uani 1 d . . .
F12 F 0.4341(2) 0.09069(17) 0.64516(16) 0.0740(9) Uani 1 d . . .
N011 N 0.91559(19) 0.11376(13) 0.84832(11) 0.0238(5) Uani 1 d . . .
N012 N 0.8353(2) 0.10037(15) 0.71393(12) 0.0285(5) Uani 1 d . . .
N013 N 0.46632(18) 0.62871(13) 0.72160(11) 0.0220(5) Uani 1 d . . .
N014 N 0.2707(2) 0.73047(14) 0.68602(11) 0.0256(5) Uani 1 d . . .
N015 N 0.67655(18) 0.17364(13) 0.93720(10) 0.0202(5) Uani 1 d . . .
N016 N 0.31295(17) 0.53575(12) 0.77196(10) 0.0184(4) Uani 1 d . . .
F24 F 0.6747(3) 0.7061(3) 0.89029(13) 0.0974(12) Uani 1 d . . .
N018 N 0.82035(18) 0.27627(13) 0.89379(10) 0.0206(5) Uani 1 d . . .
C019 C -0.0870(3) 0.5685(3) 0.7434(2) 0.0568(11) Uani 1 d . . .
H019 H -0.1331 0.5713 0.719 0.068 Uiso 1 calc R . .
C020 C -0.1090(3) 0.6003(3) 0.7914(3) 0.0625(13) Uani 1 d . . .
H020 H -0.17 0.624 0.7999 0.075 Uiso 1 calc R . .
F11 F 0.3270(3) 0.1149(2) 0.72518(14) 0.0958(13) Uani 1 d . . .
C022 C 0.1856(2) 0.44952(16) 0.70918(13) 0.0247(6) Uani 1 d . . .
C023 C 0.5579(2) 0.60125(18) 0.59399(15) 0.0307(7) Uani 1 d . . .
H023 H 0.5643 0.5731 0.6315 0.037 Uiso 1 calc R . .
C024 C 1.0815(2) 0.25489(18) 0.74893(15) 0.0298(6) Uani 1 d . . .
N025 N 0.76607(18) 0.16476(13) 0.79145(10) 0.0212(5) Uani 1 d . . .
C026 C 0.4651(2) 0.58775(16) 0.77816(12) 0.0212(5) Uani 1 d . . .
N027 N 0.2251(2) 0.82167(15) 0.60475(12) 0.0321(6) Uani 1 d . . .
N028 N 0.29567(19) 0.62848(13) 0.61796(11) 0.0231(5) Uani 1 d . . .
C029 C 0.3836(2) 0.53667(15) 0.80467(12) 0.0199(5) Uani 1 d . . .
C030 C 0.1643(2) 0.48708(16) 0.75664(13) 0.0234(6) Uani 1 d . . .
C031 C 1.1607(2) 0.23674(18) 0.77871(16) 0.0323(7) Uani 1 d . . .
H031 H 1.2184 0.2163 0.7597 0.039 Uiso 1 calc R . .
C032 C 0.5454(2) 0.68006(17) 0.58559(14) 0.0282(6) Uani 1 d . . .
C033 C 0.6818(2) 0.16468(18) 0.71159(14) 0.0292(6) Uani 1 d . . .
H033 H 0.6266 0.1776 0.6942 0.035 Uiso 1 calc R . .
C034 C 0.0708(4) 0.7759(3) 0.8836(3) 0.088(2) Uani 1 d . . .
H034 H 0.0291 0.7444 0.8738 0.105 Uiso 1 calc R . .
C035 C 0.7217(2) 0.36699(16) 0.94333(13) 0.0232(6) Uani 1 d . . .
C036 C 0.6286(2) 0.05195(16) 0.93285(13) 0.0273(6) Uani 1 d . . .
F23 F 0.8232(2) 0.6907(3) 0.91769(19) 0.1121(17) Uani 1 d . . .
C038 C 0.5398(3) 0.72145(18) 0.52637(14) 0.0346(7) Uani 1 d . . .
C039 C 0.9934(2) 0.28877(17) 0.77737(14) 0.0268(6) Uani 1 d . . .
C040 C 0.2457(3) 0.85748(18) 0.69271(14) 0.0335(7) Uani 1 d . . .
H040 H 0.2462 0.8946 0.7138 0.04 Uiso 1 calc R . .
C041 C 0.9872(2) 0.29920(16) 0.83607(14) 0.0249(6) Uani 1 d . . .
C042 C 0.9209(2) 0.09775(16) 0.79390(13) 0.0250(6) Uani 1 d . . .
C043 C 1.1554(2) 0.24848(17) 0.83568(15) 0.0296(6) Uani 1 d . . .
C044 C 0.4554(2) 0.49886(17) 0.89479(13) 0.0269(6) Uani 1 d . . .
H044 H 0.4522 0.4696 0.9333 0.032 Uiso 1 calc R . .
C045 C 0.7976(2) 0.42013(17) 0.91561(15) 0.0300(7) Uani 1 d . . .
H045 H 0.7903 0.4686 0.9216 0.036 Uiso 1 calc R . .
C046 C 0.1613(5) 0.8753(3) 0.8817(2) 0.0733(17) Uani 1 d . . .
H046 H 0.1917 0.922 0.8706 0.088 Uiso 1 calc R . .
C047 C 1.0667(2) 0.27944(17) 0.86605(14) 0.0272(6) Uani 1 d . . .
C048 C 0.2317(2) 0.43754(17) 0.85120(14) 0.0288(6) Uani 1 d . . .
H048 H 0.1799 0.4032 0.8655 0.035 Uiso 1 calc R . .
C049 C 0.6597(2) 0.23982(15) 0.95455(11) 0.0192(5) Uani 1 d . . .
C050 C 1.0816(2) 0.06757(18) 0.84756(14) 0.0293(6) Uani 1 d . . .
H050 H 1.1356 0.0586 0.8664 0.035 Uiso 1 calc R . .
C051 C 0.2703(2) 0.40296(17) 0.70002(14) 0.0280(6) Uani 1 d . . .
H051 H 0.3139 0.3962 0.7263 0.034 Uiso 1 calc R . .
B2 B 0.7264(4) 0.6653(4) 0.9332(3) 0.0564(14) Uani 1 d . . .
C053 C 0.5464(2) 0.33306(18) 0.83528(13) 0.0285(6) Uani 1 d . . .
H053 H 0.5386 0.3711 0.8562 0.034 Uiso 1 calc R . .
C054 C 0.1176(2) 0.45705(19) 0.66916(14) 0.0303(7) Uani 1 d . . .
B1 B 0.3809(3) 0.1452(3) 0.6688(2) 0.0445(10) Uani 1 d . . .
C056 C 0.7366(2) 0.29544(15) 0.93044(12) 0.0194(5) Uani 1 d . . .
C057 C 0.5311(2) 0.54801(19) 0.87031(14) 0.0292(6) Uani 1 d . . .
H057 H 0.5785 0.5526 0.8924 0.035 Uiso 1 calc R . .
C058 C 0.2391(2) 0.48660(16) 0.79451(12) 0.0213(5) Uani 1 d . . .
C059 C 0.2774(3) 0.58637(18) 0.53112(14) 0.0307(7) Uani 1 d . . .
H059 H 0.2845 0.5481 0.5104 0.037 Uiso 1 calc R . .
C060 C 0.0491(3) 0.56268(19) 0.81759(17) 0.0350(7) Uani 1 d . . .
H060 H 0.0941 0.5622 0.8423 0.042 Uiso 1 calc R . .
C061 C 0.8927(2) 0.32642(16) 0.87031(13) 0.0245(6) Uani 1 d . . .
C062 C 0.2583(2) 0.69532(16) 0.59466(13) 0.0264(6) Uani 1 d . . .
C063 C 0.6885(2) 0.18687(16) 0.76411(13) 0.0229(6) Uani 1 d . . .
C064 C 0.5416(2) 0.71768(18) 0.63223(14) 0.0291(6) Uani 1 d . . .
C065 C 0.6056(2) 0.12129(16) 0.95638(13) 0.0241(6) Uani 1 d . . .
C066 C 1.0868(3) 0.05058(19) 0.79217(15) 0.0332(7) Uani 1 d . . .
H066 H 1.1443 0.0297 0.7733 0.04 Uiso 1 calc R . .
C067 C 0.7698(3) 0.02188(18) 0.98685(15) 0.0349(7) Uani 1 d . . .
H067 H 0.7504 0.0597 1.0074 0.042 Uiso 1 calc R . .
C068 C 0.9946(2) 0.09810(16) 0.87433(13) 0.0254(6) Uani 1 d . . .
H068 H 0.9907 0.1082 0.912 0.031 Uiso 1 calc R . .
C070 C 0.6158(2) 0.23892(16) 0.78861(12) 0.0220(5) Uani 1 d . . .
C071 C 0.3045(2) 0.57528(16) 0.58618(13) 0.0243(6) Uani 1 d . . .
H071 H 0.3299 0.5289 0.6019 0.029 Uiso 1 calc R . .
C072 C 0.3799(2) 0.49107(16) 0.86239(12) 0.0221(5) Uani 1 d . . .
C073 C 0.6868(3) -0.0687(2) 0.87775(18) 0.0421(9) Uani 1 d . . .
H073 H 0.7062 -0.1085 0.8594 0.051 Uiso 1 calc R . .
C074 C 0.8823(2) 0.39978(17) 0.87978(16) 0.0320(7) Uani 1 d . . .
H074 H 0.9329 0.4344 0.8617 0.038 Uiso 1 calc R . .
C075 C 0.5606(3) 0.56608(19) 0.54823(15) 0.0336(7) Uani 1 d . . .
H075 H 0.5692 0.5145 0.5549 0.04 Uiso 1 calc R . .
C076 C 0.9151(2) 0.30831(18) 0.74521(15) 0.0306(7) Uani 1 d . . .
H076 H 0.8584 0.3319 0.7621 0.037 Uiso 1 calc R . .
C077 C 0.7585(2) 0.12319(18) 0.68615(15) 0.0301(6) Uani 1 d . . .
C078 C 1.0621(2) 0.28656(17) 0.92629(15) 0.0294(6) Uani 1 d . . .
H078 H 1.0047 0.3057 0.9469 0.035 Uiso 1 calc R . .
C079 C 0.5390(2) 0.59330(18) 0.81057(13) 0.0267(6) Uani 1 d . . .
C080 C 0.5358(4) 0.7989(2) 0.51548(16) 0.0453(9) Uani 1 d . . .
H080 H 0.5338 0.8261 0.477 0.054 Uiso 1 calc R . .
C081 C 0.4982(2) 0.19951(17) 1.01305(13) 0.0269(6) Uani 1 d . . .
H081 H 0.439 0.2071 1.0389 0.032 Uiso 1 calc R . .
C082 C 0.8346(2) 0.12101(16) 0.76474(13) 0.0239(6) Uani 1 d . . .
C083 C 0.5409(3) 0.6825(2) 0.47971(15) 0.0391(8) Uani 1 d . . .
H083 H 0.5351 0.7092 0.4417 0.047 Uiso 1 calc R . .
C084 C 0.2289(3) 0.71076(18) 0.53955(14) 0.0345(7) Uani 1 d . . .
H084 H 0.2029 0.7573 0.5248 0.041 Uiso 1 calc R . .
C085 C 0.6305(2) 0.38196(16) 0.98222(13) 0.0237(6) Uani 1 d . . .
H085 H 0.6203 0.4289 0.9912 0.028 Uiso 1 calc R . .
C086 C 0.6353(2) 0.29273(16) 0.82033(12) 0.0231(6) Uani 1 d . . .
H086 H 0.6961 0.3001 0.8296 0.028 Uiso 1 calc R . .
C087 C 0.5594(2) 0.32923(16) 1.00586(12) 0.0233(6) Uani 1 d . . .
H087 H 0.5018 0.3402 1.0315 0.028 Uiso 1 calc R . .
C088 C 0.6679(3) 0.3630(2) 0.65797(14) 0.0346(7) Uani 1 d . . .
H088 H 0.7063 0.3276 0.6404 0.041 Uiso 1 calc R . .
C089 C 0.5151(2) 0.13324(17) 0.99513(14) 0.0283(6) Uani 1 d . . .
H089 H 0.467 0.0959 1.0085 0.034 Uiso 1 calc R . .
C090 C 0.3008(2) 0.44020(17) 0.88541(13) 0.0279(6) Uani 1 d . . .
H090 H 0.2953 0.4087 0.9233 0.033 Uiso 1 calc R . .
C091 C 0.6033(3) -0.02766(19) 0.86561(16) 0.0368(8) Uani 1 d . . .
C092 C 0.5710(2) 0.25627(16) 0.99212(12) 0.0217(5) Uani 1 d . . .
C093 C 1.0052(2) 0.06515(19) 0.76529(15) 0.0309(7) Uani 1 d . . .
H093 H 1.0068 0.0533 0.7285 0.037 Uiso 1 calc R . .
C094 C 0.2947(3) 0.76178(18) 0.77677(13) 0.0284(6) Uani 1 d . . .
C095 C 0.4873(3) 0.07631(19) 0.87845(16) 0.0346(7) Uani 1 d . . .
H095 H 0.4666 0.1171 0.8953 0.042 Uiso 1 calc R . .
C096 C 0.0749(2) 0.52637(17) 0.76796(15) 0.0281(6) Uani 1 d . . .
C097 C 0.7726(4) 0.0190(2) 0.63428(19) 0.0508(10) Uani 1 d . . .
H09A H 0.778 0.0055 0.5964 0.076 Uiso 1 calc R . .
H09B H 0.7136 -0.0028 0.6615 0.076 Uiso 1 calc R . .
H09C H 0.8299 0.001 0.6507 0.076 Uiso 1 calc R . .
C098 C 0.5358(3) 0.79585(19) 0.62111(15) 0.0348(7) Uani 1 d . . .
C099 C 0.7120(3) 0.00824(17) 0.94585(14) 0.0301(7) Uani 1 d . . .
C100 C 0.2221(3) 0.87488(17) 0.63618(14) 0.0316(7) Uani 1 d . . A
C101 C 1.0855(3) 0.2391(2) 0.69137(16) 0.0368(8) Uani 1 d . . .
H101 H 1.1419 0.2166 0.673 0.044 Uiso 1 calc R . .
C102 C 0.6202(3) 0.6823(2) 0.72383(16) 0.0365(8) Uani 1 d . . .
H102 H 0.6734 0.7139 0.7038 0.044 Uiso 1 calc R . .
C103 C 0.2887(3) 0.36802(19) 0.65324(15) 0.0348(7) Uani 1 d . . .
H103 H 0.3435 0.3365 0.6486 0.042 Uiso 1 calc R . .
C104 C 0.5505(3) 0.6073(2) 0.49054(15) 0.0369(8) Uani 1 d . . .
H104 H 0.5505 0.5824 0.46 0.044 Uiso 1 calc R . .
C105 C 0.5426(2) 0.67455(17) 0.69446(14) 0.0275(6) Uani 1 d . . .
C106 C 0.1692(7) 0.8200(4) 0.9333(2) 0.102(3) Uani 1 d . . .
H106 H 0.2055 0.8242 0.9618 0.123 Uiso 1 calc R . .
C107 C 0.4712(2) 0.30497(18) 0.81251(14) 0.0290(6) Uani 1 d . . .
H107 H 0.4055 0.3215 0.8163 0.035 Uiso 1 calc R . .
C108 C 0.5721(3) 0.03441(17) 0.89372(14) 0.0304(7) Uani 1 d . . .
C109 C 0.2248(3) 0.3795(2) 0.61137(16) 0.0412(9) Uani 1 d . . .
H109 H 0.24 0.3574 0.5784 0.049 Uiso 1 calc R . .
C110 C 1.2280(3) 0.2358(2) 0.92372(17) 0.0376(8) Uani 1 d . . .
H110 H 1.2808 0.2216 0.943 0.045 Uiso 1 calc R . .
C111 C 0.4671(4) -0.0030(3) 0.8122(2) 0.0552(11) Uani 1 d . . .
H111 H 0.4324 -0.0144 0.7852 0.066 Uiso 1 calc R . .
C112 C 1.1402(3) 0.26583(19) 0.95409(16) 0.0342(7) Uani 1 d . . .
H112 H 1.1359 0.2714 0.9931 0.041 Uiso 1 calc R . .
C113 C 1.0075(3) 0.2567(2) 0.66313(16) 0.0380(8) Uani 1 d . . .
H113 H 1.01 0.2448 0.6262 0.046 Uiso 1 calc R . .
C114 C 0.5288(3) 0.8374(2) 0.66676(16) 0.0391(8) Uani 1 d . . .
H114 H 0.5266 0.812 0.7063 0.047 Uiso 1 calc R . .
C115 C 0.7669(3) 0.1034(2) 0.62520(16) 0.0369(8) Uani 1 d . . .
C116 C 0.4360(3) 0.0581(2) 0.83977(19) 0.0438(9) Uani 1 d . . .
H116 H 0.3802 0.0858 0.8313 0.053 Uiso 1 calc R . .
C117 C 0.7016(3) 0.41161(19) 0.68916(14) 0.0321(7) Uani 1 d . . .
H117 H 0.7659 0.4139 0.6954 0.038 Uiso 1 calc R . .
C118 C 1.2352(2) 0.22765(19) 0.86709(17) 0.0355(7) Uani 1 d . . .
H118 H 1.2935 0.208 0.8479 0.043 Uiso 1 calc R . .
C119 C 0.1902(3) 0.95241(19) 0.60649(16) 0.0388(8) Uani 1 d . . .
C121 C 0.3180(3) 0.6918(2) 0.86790(15) 0.0384(8) Uani 1 d . . .
H121 H 0.3148 0.6532 0.9018 0.046 Uiso 1 calc R . .
C122 C 0.2684(2) 0.78393(17) 0.71740(13) 0.0273(6) Uani 1 d . . .
C123 C 0.1421(3) 0.4221(2) 0.61912(15) 0.0404(8) Uani 1 d . . .
H123 H 0.1007 0.4287 0.5916 0.048 Uiso 1 calc R . .
C124 C 0.7427(3) -0.05225(19) 0.91652(16) 0.0369(8) Uani 1 d . . .
C125 C 0.0301(3) 0.4973(2) 0.68010(17) 0.0388(8) Uani 1 d . . .
H125 H -0.0134 0.5022 0.6539 0.047 Uiso 1 calc R . .
C126 C 0.2711(3) 0.69260(18) 0.81920(13) 0.0298(7) Uani 1 d . . .
H126 H 0.2319 0.6547 0.8156 0.036 Uiso 1 calc R . .
C127 C 0.2500(3) 0.75265(16) 0.63102(13) 0.0272(6) Uani 1 d . . .
C128 C 0.8519(3) -0.0192(2) 0.99614(17) 0.0418(8) Uani 1 d . . .
H128 H 0.8881 -0.009 1.0228 0.05 Uiso 1 calc R . .
C130 C 0.5131(2) 0.24750(17) 0.78298(14) 0.0272(6) Uani 1 d . . .
H130 H 0.4803 0.2205 0.7636 0.033 Uiso 1 calc R . .
C131 C 0.5347(3) 0.83710(19) 0.56098(16) 0.0426(9) Uani 1 d . . .
C132 C 0.6200(3) 0.45579(18) 0.70886(16) 0.0333(7) Uani 1 d . . .
H132 H 0.621 0.4923 0.7305 0.04 Uiso 1 calc R . .
C133 C 0.0070(3) 0.5751(3) 0.49657(18) 0.0487(10) Uani 1 d . . .
H133 H 0.0133 0.626 0.4939 0.058 Uiso 1 calc R . .
C134 C -0.0773(3) 0.5372(3) 0.53321(17) 0.0454(9) Uani 1 d . . .
C135 C 0.0055(3) 0.5305(2) 0.72919(18) 0.0384(8) Uani 1 d . . .
C136 C 0.8642(3) 0.1382(2) 0.58404(17) 0.0453(9) Uani 1 d . . .
H13A H 0.8608 0.1917 0.5782 0.068 Uiso 1 calc R . .
H13B H 0.8729 0.1248 0.5459 0.068 Uiso 1 calc R . .
H13C H 0.9196 0.1199 0.6024 0.068 Uiso 1 calc R . .
C137 C 0.2395(3) 0.6551(2) 0.50726(15) 0.0369(8) Uani 1 d . . .
H137 H 0.2215 0.664 0.4701 0.044 Uiso 1 calc R . .
C138 C 0.0744(9) 0.2007(7) 0.2542(5) 0.157(4) Uiso 1 d . . .
H13D H 0.016 0.2298 0.2482 0.235 Uiso 1 calc R . .
H13E H 0.0624 0.1493 0.2552 0.235 Uiso 1 calc R . .
H13F H 0.1293 0.2192 0.222 0.235 Uiso 1 calc R . .
C139 C 0.8298(3) -0.0940(2) 0.9278(2) 0.0466(9) Uani 1 d . . .
H139 H 0.85 -0.1332 0.9089 0.056 Uiso 1 calc R . .
C140 C 0.9219(3) 0.2931(2) 0.69017(16) 0.0370(7) Uani 1 d . . .
H140 H 0.8701 0.3067 0.6699 0.044 Uiso 1 calc R . .
C141 C 0.6801(3) 0.1350(2) 0.59595(17) 0.0449(9) Uani 1 d . . .
H14A H 0.6783 0.1884 0.5907 0.067 Uiso 1 calc R . .
H14B H 0.6189 0.1141 0.6211 0.067 Uiso 1 calc R . .
H14C H 0.6885 0.1224 0.5575 0.067 Uiso 1 calc R . .
C142 C 0.0482(6) 0.2439(4) 0.4067(4) 0.097(2) Uiso 1 d . . .
H142 H 0.0016 0.2676 0.4315 0.116 Uiso 1 calc R . .
C143 C 0.3545(3) 0.8042(2) 0.80060(15) 0.0441(9) Uani 1 d . . .
H143 H 0.3787 0.8523 0.7829 0.053 Uiso 1 calc R . .
C144 C 0.5253(3) 0.9135(2) 0.65301(18) 0.0466(9) Uani 1 d . . .
H144 H 0.5207 0.9393 0.6834 0.056 Uiso 1 calc R . .
C145 C 0.8834(3) -0.0775(2) 0.9657(2) 0.0499(10) Uani 1 d . . .
H145 H 0.9408 -0.1045 0.9717 0.06 Uiso 1 calc R . .
C146 C 0.5658(3) 0.3776(2) 0.65836(15) 0.0391(8) Uani 1 d . . .
H146 H 0.5255 0.3538 0.641 0.047 Uiso 1 calc R . .
C147 C 0.5471(3) -0.0446(2) 0.8252(2) 0.0508(10) Uani 1 d . . .
H147 H 0.566 -0.085 0.8074 0.061 Uiso 1 calc R . .
C148 C 0.6172(3) 0.6433(2) 0.78197(16) 0.0361(7) Uani 1 d . . .
H148 H 0.6666 0.6501 0.802 0.043 Uiso 1 calc R . .
C149 C 0.3704(3) 0.7598(3) 0.85622(17) 0.0501(10) Uani 1 d . . .
H149 H 0.4087 0.773 0.8807 0.06 Uiso 1 calc R . .
C150 C -0.0398(3) 0.5976(2) 0.8289(2) 0.0513(10) Uani 1 d . . .
H150 H -0.0554 0.6201 0.8616 0.062 Uiso 1 calc R . .
C151 C -0.1601(4) 0.5770(3) 0.5671(2) 0.0602(12) Uani 1 d . . .
H15A H -0.1438 0.629 0.5596 0.09 Uiso 1 calc R . .
H15B H -0.1688 0.5554 0.6093 0.09 Uiso 1 calc R . .
H15C H -0.2207 0.5721 0.5541 0.09 Uiso 1 calc R . .
C152 C 0.5333(4) 0.9162(2) 0.54898(18) 0.0563(12) Uani 1 d . . .
H152 H 0.5355 0.9432 0.5099 0.068 Uiso 1 calc R . .
C153 C 0.5286(4) 0.9537(2) 0.59355(19) 0.0551(12) Uani 1 d . . .
H153 H 0.5277 1.0057 0.5848 0.066 Uiso 1 calc R . .
C154 C 0.0816(3) 0.5382(3) 0.46404(17) 0.0468(10) Uani 1 d . . .
H154 H 0.1362 0.5653 0.4396 0.056 Uiso 1 calc R . .
C155 C 0.1154(7) 0.7600(4) 0.9345(3) 0.116(4) Uani 1 d . . .
H155 H 0.1087 0.7157 0.9638 0.139 Uiso 1 calc R . .
C156 C 0.1317(5) 0.2073(4) 0.4294(3) 0.0857(18) Uiso 1 d . . .
C157 C 0.0349(7) 0.2455(5) 0.3528(4) 0.110(2) Uiso 1 d . . .
H157 H -0.0181 0.2727 0.3396 0.132 Uiso 1 calc R . .
C158 C 0.5359(3) 0.4349(2) 0.68983(17) 0.0381(8) Uani 1 d . . .
H158 H 0.4724 0.4553 0.6969 0.046 Uiso 1 calc R . .
C160 C 0.0993(6) 0.2065(5) 0.3137(4) 0.107(2) Uiso 1 d . . .
C161 C 0.1016(4) 0.8492(3) 0.8504(2) 0.0541(11) Uani 1 d . . .
H161 H 0.0846 0.8744 0.8145 0.065 Uiso 1 calc R . .
C162 C 0.1786(5) 0.1708(4) 0.3338(3) 0.0885(18) Uiso 1 d . . .
H162 H 0.2228 0.1454 0.3092 0.106 Uiso 1 calc R . .
C163 C 0.1472(8) 0.2053(6) 0.4982(4) 0.133(3) Uiso 1 d . . .
H16A H 0.0948 0.2332 0.5178 0.2 Uiso 1 calc R . .
H16B H 0.2103 0.2271 0.496 0.2 Uiso 1 calc R . .
H16C H 0.1455 0.1544 0.5206 0.2 Uiso 1 calc R . .
C164 C 0.1957(5) 0.1714(4) 0.3921(3) 0.0796(16) Uiso 1 d . . .
H164 H 0.2511 0.147 0.4045 0.096 Uiso 1 calc R . .
C203 C 0.0974(9) 0.9467(7) 0.5841(6) 0.068(3) Uiso 0.491(11) d P 1 A
H20A H 0.1068 0.9104 0.5597 0.102 Uiso 0.491(11) calc PR 1 A
H20B H 0.0826 0.9945 0.5606 0.102 Uiso 0.491(11) calc PR 1 A
H20C H 0.0431 0.9316 0.6176 0.102 Uiso 0.491(11) calc PR 1 A
C202 C 0.2729(8) 0.9814(6) 0.5487(4) 0.056(3) Uiso 0.491(11) d P 1 A
H20D H 0.2804 0.9465 0.523 0.084 Uiso 0.491(11) calc PR 1 A
H20E H 0.3349 0.986 0.5602 0.084 Uiso 0.491(11) calc PR 1 A
H20F H 0.2536 1.0293 0.5275 0.084 Uiso 0.491(11) calc PR 1 A
C201 C 0.1788(8) 1.0074(5) 0.6448(4) 0.042(2) Uiso 0.491(11) d P 1 A
H20G H 0.24 1.0109 0.6577 0.063 Uiso 0.491(11) calc PR 1 A
H20H H 0.1264 0.9917 0.6794 0.063 Uiso 0.491(11) calc PR 1 A
H20I H 0.1625 1.0554 0.6224 0.063 Uiso 0.491(11) calc PR 1 A
C301 C 0.2246(8) 1.0140(5) 0.6328(4) 0.043(2) Uiso 0.509(11) d P 2 A
H30A H 0.2011 1.0028 0.6755 0.064 Uiso 0.509(11) calc PR 2 A
H30B H 0.1981 1.0613 0.6155 0.064 Uiso 0.509(11) calc PR 2 A
H30C H 0.296 1.0162 0.6237 0.064 Uiso 0.509(11) calc PR 2 A
C302 C 0.0730(8) 0.9531(6) 0.6212(5) 0.062(3) Uiso 0.509(11) d P 2 A
H30D H 0.0494 0.9428 0.6639 0.093 Uiso 0.509(11) calc PR 2 A
H30E H 0.0487 0.9156 0.6051 0.093 Uiso 0.509(11) calc PR 2 A
H30F H 0.0495 1.0013 0.6035 0.093 Uiso 0.509(11) calc PR 2 A
C303 C 0.2244(7) 0.9688(5) 0.5401(3) 0.042(2) Uiso 0.509(11) d P 2 A
H30G H 0.2029 1.018 0.5231 0.063 Uiso 0.509(11) calc PR 2 A
H30H H 0.1967 0.9328 0.5241 0.063 Uiso 0.509(11) calc PR 2 A
H30I H 0.2958 0.9663 0.5302 0.063 Uiso 0.509(11) calc PR 2 A
Cl1 Cl 0.8801(3) 0.4382(2) 0.03801(19) 0.0986(10) Uiso 0.5 d P . .
Cl2 Cl 0.9467(4) 0.4645(3) 0.0191(3) 0.1304(16) Uiso 0.5 d P . .
C204 C 0.9313(10) 0.5193(8) 0.0126(6) 0.079(3) Uiso 0.5 d P . .

loop_
_atom_site_aniso_label
_atom_site_aniso_U_11
_atom_site_aniso_U_22
_atom_site_aniso_U_33
_atom_site_aniso_U_23
_atom_site_aniso_U_13
_atom_site_aniso_U_12
Cu01 0.0300(2) 0.02046(17) 0.01749(16) -0.00187(12) -0.01092(13) -0.00124(14)
Cu02 0.02585(19) 0.01852(17) 0.01973(17) -0.00725(13) -0.00265(13) 0.00203(13)
Fe03 0.0628(3) 0.0239(2) 0.0191(2) -0.00877(17) -0.0109(2) 0.0062(2)
Fe04 0.0243(2) 0.0226(2) 0.0203(2) -0.00412(15) -0.00660(15) 0.00276(16)
F22 0.0422(12) 0.0580(14) 0.0400(12) -0.0095(10) -0.0148(9) 0.0030(10)
F21 0.122(3) 0.092(3) 0.307(7) -0.137(4) -0.129(4) 0.055(3)
F13 0.088(2) 0.0649(18) 0.111(3) -0.0435(18) -0.059(2) 0.0094(16)
F14 0.0498(15) 0.0797(19) 0.0643(17) -0.0162(14) -0.0233(13) 0.0062(13)
F12 0.0527(16) 0.0667(18) 0.109(3) -0.0501(18) 0.0019(16) 0.0069(14)
N011 0.0304(13) 0.0190(11) 0.0228(11) -0.0059(9) -0.0061(10) 0.0020(10)
N012 0.0327(14) 0.0291(13) 0.0282(13) -0.0144(11) -0.0086(11) 0.0070(11)
N013 0.0248(12) 0.0219(11) 0.0207(11) -0.0053(9) -0.0069(9) -0.0032(9)
N014 0.0383(14) 0.0223(12) 0.0192(11) -0.0059(9) -0.0110(10) -0.0007(10)
N015 0.0256(12) 0.0174(10) 0.0174(10) -0.0027(8) -0.0048(9) -0.0012(9)
N016 0.0227(11) 0.0168(10) 0.0170(10) -0.0045(8) -0.0066(8) 0.0012(9)
F24 0.111(3) 0.149(4) 0.0400(15) -0.0213(19) -0.0283(17) -0.017(3)
N018 0.0237(12) 0.0189(11) 0.0208(11) -0.0073(9) -0.0047(9) -0.0010(9)
C019 0.033(2) 0.061(3) 0.082(3) -0.017(2) -0.026(2) 0.0104(19)
C020 0.031(2) 0.063(3) 0.098(4) -0.033(3) -0.011(2) 0.016(2)
F11 0.084(2) 0.135(3) 0.0458(16) 0.0005(18) 0.0054(15) 0.043(2)
C022 0.0286(15) 0.0234(13) 0.0228(13) -0.0020(11) -0.0087(11) -0.0060(11)
C023 0.0336(17) 0.0281(15) 0.0299(15) -0.0055(12) -0.0061(13) -0.0033(13)
C024 0.0274(15) 0.0278(15) 0.0317(16) -0.0087(12) 0.0021(12) -0.0026(12)
N025 0.0256(12) 0.0190(11) 0.0193(11) -0.0057(9) -0.0042(9) 0.0016(9)
C026 0.0229(13) 0.0229(13) 0.0205(13) -0.0076(10) -0.0078(10) 0.0007(11)
N027 0.0556(18) 0.0206(12) 0.0231(12) -0.0052(10) -0.0150(12) 0.0040(12)
N028 0.0320(13) 0.0206(11) 0.0189(11) -0.0054(9) -0.0087(9) -0.0010(10)
C029 0.0240(14) 0.0186(12) 0.0195(12) -0.0063(10) -0.0086(10) 0.0044(10)
C030 0.0233(14) 0.0234(13) 0.0230(13) -0.0017(11) -0.0062(11) -0.0057(11)
C031 0.0239(15) 0.0266(15) 0.0428(18) -0.0097(13) 0.0029(13) 0.0004(12)
C032 0.0329(16) 0.0259(14) 0.0238(14) -0.0042(11) -0.0014(12) -0.0068(12)
C033 0.0306(16) 0.0332(16) 0.0284(15) -0.0125(12) -0.0104(12) 0.0027(13)
C034 0.057(3) 0.070(4) 0.119(6) -0.038(4) 0.035(3) 0.000(3)
C035 0.0279(15) 0.0222(13) 0.0235(13) -0.0088(11) -0.0109(11) 0.0033(11)
C036 0.0354(16) 0.0173(13) 0.0249(14) -0.0024(11) 0.0025(12) -0.0070(12)
F23 0.0416(15) 0.198(4) 0.131(3) -0.127(3) 0.0080(17) -0.018(2)
C038 0.052(2) 0.0269(15) 0.0229(15) -0.0053(12) -0.0028(14) -0.0065(14)
C039 0.0245(15) 0.0237(14) 0.0315(15) -0.0079(12) -0.0015(12) -0.0028(12)
C040 0.061(2) 0.0232(14) 0.0206(14) -0.0082(11) -0.0138(14) 0.0015(14)
C041 0.0218(14) 0.0216(13) 0.0309(15) -0.0086(11) -0.0009(11) -0.0025(11)
C042 0.0313(16) 0.0202(13) 0.0252(14) -0.0085(11) -0.0071(12) 0.0043(11)
C043 0.0222(14) 0.0241(14) 0.0404(17) -0.0071(12) -0.0014(12) -0.0032(12)
C044 0.0352(16) 0.0281(15) 0.0202(13) -0.0080(11) -0.0122(12) 0.0115(13)
C045 0.0323(16) 0.0206(14) 0.0413(17) -0.0145(12) -0.0082(13) -0.0010(12)
C046 0.125(5) 0.046(2) 0.075(3) -0.040(2) -0.059(3) 0.045(3)
C047 0.0244(15) 0.0230(14) 0.0321(15) -0.0050(12) -0.0011(12) -0.0059(12)
C048 0.0348(16) 0.0256(14) 0.0239(14) -0.0001(11) -0.0054(12) -0.0083(12)
C049 0.0240(13) 0.0198(12) 0.0151(11) -0.0044(9) -0.0067(10) 0.0025(10)
C050 0.0302(16) 0.0277(15) 0.0319(16) -0.0068(12) -0.0123(13) 0.0077(13)
C051 0.0306(16) 0.0277(15) 0.0250(14) -0.0040(11) -0.0050(12) -0.0056(12)
B2 0.035(2) 0.079(4) 0.072(3) -0.051(3) -0.013(2) 0.002(2)
C053 0.0361(17) 0.0276(15) 0.0218(14) -0.0082(11) -0.0044(12) 0.0060(13)
C054 0.0334(16) 0.0344(16) 0.0249(14) -0.0038(12) -0.0105(12) -0.0116(13)
B1 0.042(2) 0.053(3) 0.045(2) -0.026(2) -0.0103(18) 0.015(2)
C056 0.0192(13) 0.0220(13) 0.0199(12) -0.0088(10) -0.0062(10) 0.0022(10)
C057 0.0304(16) 0.0368(16) 0.0281(15) -0.0146(13) -0.0170(12) 0.0082(13)
C058 0.0240(14) 0.0213(13) 0.0197(12) -0.0062(10) -0.0046(10) -0.0005(11)
C059 0.0439(18) 0.0283(15) 0.0245(14) -0.0121(12) -0.0108(13) 0.0004(13)
C060 0.0290(16) 0.0319(17) 0.0459(19) -0.0134(14) -0.0061(14) -0.0022(13)
C061 0.0241(14) 0.0236(14) 0.0264(14) -0.0079(11) -0.0038(11) -0.0028(11)
C062 0.0409(17) 0.0213(13) 0.0203(13) -0.0057(11) -0.0128(12) 0.0015(12)
C063 0.0261(14) 0.0211(13) 0.0213(13) -0.0058(10) -0.0032(11) -0.0010(11)
C064 0.0350(16) 0.0281(15) 0.0230(14) -0.0045(12) -0.0025(12) -0.0102(13)
C065 0.0313(15) 0.0177(12) 0.0216(13) -0.0028(10) -0.0030(11) -0.0026(11)
C066 0.0316(17) 0.0350(17) 0.0342(17) -0.0126(13) -0.0071(13) 0.0130(14)
C067 0.046(2) 0.0250(15) 0.0292(16) 0.0003(12) -0.0041(14) 0.0003(14)
C068 0.0312(16) 0.0206(13) 0.0261(14) -0.0061(11) -0.0094(12) 0.0034(12)
C070 0.0245(14) 0.0209(13) 0.0199(13) -0.0036(10) -0.0046(10) 0.0033(11)
C071 0.0305(15) 0.0213(13) 0.0232(13) -0.0083(11) -0.0060(11) -0.0013(11)
C072 0.0288(15) 0.0207(13) 0.0178(12) -0.0055(10) -0.0069(11) 0.0063(11)
C073 0.051(2) 0.0272(16) 0.046(2) -0.0164(15) 0.0039(17) -0.0028(16)
C074 0.0292(16) 0.0222(14) 0.0452(18) -0.0117(13) -0.0024(13) -0.0078(12)
C075 0.0373(18) 0.0263(15) 0.0356(17) -0.0096(13) -0.0009(14) -0.0013(13)
C076 0.0261(15) 0.0312(16) 0.0341(16) -0.0087(13) -0.0029(12) -0.0028(13)
C077 0.0332(16) 0.0307(16) 0.0314(16) -0.0152(13) -0.0095(13) 0.0041(13)
C078 0.0275(15) 0.0262(15) 0.0334(16) -0.0052(12) -0.0042(12) -0.0056(12)
C079 0.0275(15) 0.0322(15) 0.0252(14) -0.0119(12) -0.0104(12) 0.0004(12)
C080 0.080(3) 0.0280(17) 0.0247(16) -0.0013(13) -0.0078(17) -0.0044(18)
C081 0.0273(15) 0.0281(15) 0.0216(13) -0.0042(11) 0.0017(11) 0.0008(12)
C082 0.0268(15) 0.0219(13) 0.0243(13) -0.0092(11) -0.0045(11) 0.0027(11)
C083 0.060(2) 0.0338(17) 0.0224(15) -0.0054(13) -0.0053(15) -0.0070(16)
C084 0.058(2) 0.0267(15) 0.0248(15) -0.0080(12) -0.0211(15) 0.0080(15)
C085 0.0306(15) 0.0218(13) 0.0219(13) -0.0096(10) -0.0087(11) 0.0056(11)
C086 0.0279(15) 0.0224(13) 0.0188(12) -0.0041(10) -0.0061(11) 0.0052(11)
C087 0.0256(14) 0.0273(14) 0.0176(12) -0.0070(10) -0.0051(10) 0.0074(11)
C088 0.0421(19) 0.0375(17) 0.0206(14) -0.0029(12) -0.0030(13) 0.0014(15)
C089 0.0300(16) 0.0246(14) 0.0264(14) -0.0030(11) 0.0006(12) -0.0036(12)
C090 0.0390(17) 0.0272(14) 0.0159(12) -0.0009(11) -0.0066(12) -0.0001(13)
C091 0.045(2) 0.0278(16) 0.0380(18) -0.0136(14) -0.0004(15) -0.0054(15)
C092 0.0245(14) 0.0236(13) 0.0167(12) -0.0033(10) -0.0053(10) 0.0017(11)
C093 0.0338(17) 0.0336(16) 0.0291(15) -0.0150(13) -0.0085(13) 0.0099(13)
C094 0.0400(17) 0.0285(15) 0.0195(13) -0.0079(11) -0.0100(12) 0.0012(13)
C095 0.0397(18) 0.0262(15) 0.0388(18) -0.0091(13) -0.0066(14) -0.0062(14)
C096 0.0245(15) 0.0259(14) 0.0339(16) -0.0047(12) -0.0075(12) -0.0034(12)
C097 0.073(3) 0.042(2) 0.047(2) -0.0247(18) -0.020(2) 0.006(2)
C098 0.048(2) 0.0281(16) 0.0269(15) -0.0044(12) -0.0044(14) -0.0080(14)
C099 0.0368(17) 0.0194(13) 0.0284(15) -0.0013(11) 0.0022(12) -0.0021(12)
C100 0.050(2) 0.0223(14) 0.0239(14) -0.0074(11) -0.0088(13) 0.0040(13)
C101 0.0378(18) 0.0359(17) 0.0336(17) -0.0116(14) 0.0042(14) -0.0039(15)
C102 0.0305(17) 0.046(2) 0.0353(17) -0.0094(15) -0.0091(13) -0.0128(15)
C103 0.0381(18) 0.0315(16) 0.0343(17) -0.0122(13) 0.0003(14) -0.0052(14)
C104 0.047(2) 0.0339(17) 0.0300(16) -0.0125(13) -0.0009(14) -0.0049(15)
C105 0.0314(16) 0.0275(14) 0.0245(14) -0.0059(11) -0.0063(12) -0.0061(12)
C106 0.192(8) 0.091(4) 0.041(3) -0.043(3) -0.052(4) 0.095(5)
C107 0.0254(15) 0.0302(15) 0.0282(15) -0.0041(12) -0.0024(12) 0.0042(12)
C108 0.0384(17) 0.0205(14) 0.0295(15) -0.0052(12) 0.0009(13) -0.0093(13)
C109 0.050(2) 0.046(2) 0.0310(17) -0.0173(15) -0.0037(15) -0.0151(17)
C110 0.0303(17) 0.0329(17) 0.049(2) -0.0003(15) -0.0165(15) -0.0010(14)
C111 0.066(3) 0.050(2) 0.063(3) -0.030(2) -0.021(2) -0.009(2)
C112 0.0336(17) 0.0330(17) 0.0354(17) -0.0026(13) -0.0090(13) -0.0082(14)
C113 0.0417(19) 0.0428(19) 0.0294(16) -0.0132(14) 0.0006(14) -0.0078(16)
C114 0.054(2) 0.0313(17) 0.0302(16) -0.0044(13) -0.0047(15) -0.0105(16)
C115 0.044(2) 0.0422(19) 0.0323(17) -0.0213(15) -0.0139(14) 0.0098(16)
C116 0.046(2) 0.0362(19) 0.056(2) -0.0171(17) -0.0180(18) -0.0051(16)
C117 0.0328(17) 0.0314(16) 0.0275(15) 0.0024(12) -0.0060(12) -0.0007(13)
C118 0.0236(15) 0.0307(16) 0.050(2) -0.0074(14) -0.0048(14) 0.0003(13)
C119 0.064(2) 0.0238(15) 0.0316(17) -0.0068(13) -0.0166(16) 0.0082(15)
C121 0.056(2) 0.0398(18) 0.0220(15) -0.0081(13) -0.0155(15) 0.0123(16)
C122 0.0398(17) 0.0247(14) 0.0200(13) -0.0075(11) -0.0083(12) -0.0025(12)
C123 0.048(2) 0.050(2) 0.0279(16) -0.0095(15) -0.0137(15) -0.0187(17)
C124 0.043(2) 0.0244(15) 0.0370(18) -0.0059(13) 0.0050(15) -0.0008(14)
C125 0.0351(18) 0.0438(19) 0.0414(19) -0.0038(15) -0.0216(15) -0.0049(15)
C126 0.0441(18) 0.0266(15) 0.0211(14) -0.0089(11) -0.0102(13) 0.0076(13)
C127 0.0437(18) 0.0208(13) 0.0200(13) -0.0045(11) -0.0134(12) 0.0025(12)
C128 0.048(2) 0.0324(18) 0.0390(19) 0.0034(14) -0.0104(16) 0.0053(16)
C130 0.0245(15) 0.0262(14) 0.0296(15) -0.0048(12) -0.0039(11) -0.0023(12)
C131 0.071(3) 0.0252(16) 0.0287(17) -0.0021(13) -0.0068(17) -0.0066(16)
C132 0.0375(18) 0.0233(14) 0.0370(17) 0.0003(13) -0.0108(14) 0.0014(13)
C133 0.053(2) 0.054(2) 0.041(2) -0.0027(18) -0.0175(18) -0.0179(19)
C134 0.044(2) 0.063(3) 0.0306(17) -0.0015(16) -0.0187(15) -0.0150(18)
C135 0.0268(17) 0.0401(19) 0.051(2) -0.0073(16) -0.0161(15) -0.0010(14)
C136 0.052(2) 0.056(2) 0.0322(18) -0.0174(17) -0.0117(16) 0.0056(19)
C137 0.059(2) 0.0346(17) 0.0236(15) -0.0104(13) -0.0200(15) 0.0037(16)
C139 0.050(2) 0.0286(17) 0.054(2) -0.0071(16) -0.0007(18) 0.0089(16)
C140 0.0362(18) 0.0414(19) 0.0331(17) -0.0059(14) -0.0074(14) -0.0078(15)
C141 0.052(2) 0.058(2) 0.0336(18) -0.0239(17) -0.0160(16) 0.0065(19)
C143 0.058(2) 0.053(2) 0.0240(16) -0.0064(15) -0.0124(15) -0.0204(19)
C144 0.070(3) 0.0348(19) 0.0368(19) -0.0136(15) -0.0074(18) -0.0072(18)
C145 0.049(2) 0.0349(19) 0.054(2) 0.0047(17) -0.0031(19) 0.0122(17)
C146 0.047(2) 0.044(2) 0.0256(15) 0.0032(14) -0.0168(14) -0.0059(16)
C147 0.061(3) 0.041(2) 0.058(2) -0.0292(19) -0.008(2) -0.0061(19)
C148 0.0308(17) 0.047(2) 0.0357(17) -0.0123(15) -0.0143(14) -0.0070(15)
C149 0.059(3) 0.071(3) 0.0271(17) -0.0130(18) -0.0192(17) -0.012(2)
C150 0.038(2) 0.047(2) 0.071(3) -0.026(2) -0.0023(19) 0.0020(18)
C151 0.055(3) 0.071(3) 0.054(3) -0.007(2) -0.014(2) -0.011(2)
C152 0.105(4) 0.0268(18) 0.0343(19) -0.0023(15) -0.012(2) -0.005(2)
C153 0.095(4) 0.0243(17) 0.046(2) -0.0085(16) -0.012(2) -0.003(2)
C154 0.044(2) 0.062(3) 0.0354(18) -0.0021(17) -0.0153(16) -0.0214(19)
C155 0.166(8) 0.093(5) 0.040(3) 0.008(3) 0.041(4) 0.074(5)
C158 0.0342(18) 0.0349(18) 0.0416(19) 0.0047(14) -0.0155(15) 0.0040(14)
C161 0.070(3) 0.053(2) 0.042(2) -0.0194(19) -0.014(2) 0.026(2)

loop_
_atom_type_symbol
_atom_type_description
_atom_type_scat_dispersion_real
_atom_type_scat_dispersion_imag
_atom_type_scat_source
B B 0.0013 0.0007 'International Tables Vol C Tables 4.2.6.8 and 6.1.1.4'
H H 0 0 'International Tables Vol C Tables 4.2.6.8 and 6.1.1.4'
C C 0.0033 0.0016 'International Tables Vol C Tables 4.2.6.8 and 6.1.1.4'
N N 0.0061 0.0033 'International Tables Vol C Tables 4.2.6.8 and 6.1.1.4'
F F 0.0171 0.0103 'International Tables Vol C Tables 4.2.6.8 and 6.1.1.4'
Fe Fe 0.3463 0.8444 'International Tables Vol C Tables 4.2.6.8 and 6.1.1.4'
Cu Cu 0.3201 1.2651 'International Tables Vol C Tables 4.2.6.8 and 6.1.1.4'
Cl Cl 0.1484 0.1585 'International Tables Vol C Tables 4.2.6.8 and 6.1.1.4'

loop_
_geom_angle_atom_site_label_1
_geom_angle_atom_site_label_2
_geom_angle_atom_site_label_3
_geom_angle
_geom_angle_site_symmetry_1
_geom_angle_site_symmetry_3
_geom_angle_publ_flag
N028 Cu01 N016 130.78(9) . . ?
N028 Cu01 N013 132.43(10) . . ?
N016 Cu01 N013 81.27(9) . . ?
N028 Cu01 N014 81.35(10) . . ?
N016 Cu01 N014 129.26(10) . . ?
N013 Cu01 N014 105.63(10) . . ?
N011 Cu02 N015 141.88(10) . . ?
N011 Cu02 N018 119.08(10) . . ?
N015 Cu02 N018 81.97(9) . . ?
N011 Cu02 N025 82.76(10) . . ?
N015 Cu02 N025 112.66(10) . . ?
N018 Cu02 N025 124.30(9) . . ?
C155 Fe03 C106 39.0(4) . . ?
C155 Fe03 C143 162.5(3) . . ?
C106 Fe03 C143 127.3(3) . . ?
C155 Fe03 C046 67.1(3) . . ?
C106 Fe03 C046 40.6(2) . . ?
C143 Fe03 C046 109.5(2) . . ?
C155 Fe03 C034 40.8(3) . . ?
C106 Fe03 C034 67.0(3) . . ?
C143 Fe03 C034 155.5(3) . . ?
C046 Fe03 C034 67.0(3) . . ?
C155 Fe03 C121 105.5(2) . . ?
C106 Fe03 C121 116.15(18) . . ?
C143 Fe03 C121 68.78(17) . . ?
C046 Fe03 C121 151.30(17) . . ?
C034 Fe03 C121 126.6(2) . . ?
C155 Fe03 C149 124.3(3) . . ?
C106 Fe03 C149 106.4(3) . . ?
C143 Fe03 C149 40.87(15) . . ?
C046 Fe03 C149 119.1(2) . . ?
C034 Fe03 C149 163.0(3) . . ?
C121 Fe03 C149 40.53(17) . . ?
C155 Fe03 C126 118.2(3) . . ?
C106 Fe03 C126 150.2(2) . . ?
C143 Fe03 C126 68.98(15) . . ?
C046 Fe03 C126 167.62(16) . . ?
C034 Fe03 C126 109.0(2) . . ?
C121 Fe03 C126 40.63(13) . . ?
C149 Fe03 C126 68.37(16) . . ?
C155 Fe03 C161 68.4(2) . . ?
C106 Fe03 C161 67.6(2) . . ?
C143 Fe03 C161 120.68(19) . . ?
C046 Fe03 C161 39.3(2) . . ?
C034 Fe03 C161 40.9(2) . . ?
C121 Fe03 C161 166.12(19) . . ?
C149 Fe03 C161 153.2(2) . . ?
C126 Fe03 C161 130.02(16) . . ?
C155 Fe03 C094 153.9(3) . . ?
C106 Fe03 C094 166.8(3) . . ?
C143 Fe03 C094 41.07(13) . . ?
C046 Fe03 C094 130.29(19) . . ?
C034 Fe03 C094 121.3(2) . . ?
C121 Fe03 C094 68.34(13) . . ?
C149 Fe03 C094 68.43(14) . . ?
C126 Fe03 C094 40.68(12) . . ?
C161 Fe03 C094 111.22(15) . . ?
C158 Fe04 C132 40.82(14) . . ?
C158 Fe04 C086 153.68(14) . . ?
C132 Fe04 C086 119.53(13) . . ?
C158 Fe04 C088 68.23(15) . . ?
C132 Fe04 C088 68.27(15) . . ?
C086 Fe04 C088 127.35(14) . . ?
C158 Fe04 C146 40.55(16) . . ?
C132 Fe04 C146 68.40(15) . . ?
C086 Fe04 C146 164.66(14) . . ?
C088 Fe04 C146 40.53(15) . . ?
C158 Fe04 C130 124.92(14) . . ?
C132 Fe04 C130 162.30(14) . . ?
C086 Fe04 C130 69.12(12) . . ?
C088 Fe04 C130 120.44(14) . . ?
C146 Fe04 C130 107.35(14) . . ?
C158 Fe04 C117 68.37(14) . . ?
C132 Fe04 C117 40.43(14) . . ?
C086 Fe04 C117 108.29(13) . . ?
C088 Fe04 C117 40.78(14) . . ?
C146 Fe04 C117 68.42(14) . . ?
C130 Fe04 C117 155.72(13) . . ?
C158 Fe04 C107 106.58(14) . . ?
C132 Fe04 C107 125.05(14) . . ?
C086 Fe04 C107 68.39(13) . . ?
C088 Fe04 C107 154.56(14) . . ?
C146 Fe04 C107 119.33(14) . . ?
C130 Fe04 C107 40.74(13) . . ?
C117 Fe04 C107 162.59(14) . . ?
C158 Fe04 C053 118.71(15) . . ?
C132 Fe04 C053 106.78(14) . . ?
C086 Fe04 C053 40.59(12) . . ?
C088 Fe04 C053 163.99(14) . . ?
C146 Fe04 C053 153.52(15) . . ?
C130 Fe04 C053 68.92(13) . . ?
C117 Fe04 C053 125.76(14) . . ?
C107 Fe04 C053 40.71(13) . . ?
C158 Fe04 C070 163.48(14) . . ?
C132 Fe04 C070 154.80(13) . . ?
C086 Fe04 C070 40.88(11) . . ?
C088 Fe04 C070 108.94(13) . . ?
C146 Fe04 C070 126.81(14) . . ?
C130 Fe04 C070 41.26(12) . . ?
C117 Fe04 C070 120.90(13) . . ?
C107 Fe04 C070 68.58(12) . . ?
C053 Fe04 C070 68.64(12) . . ?
C068 N011 C042 118.4(3) . . ?
C068 N011 Cu02 126.9(2) . . ?
C042 N011 Cu02 113.7(2) . . ?
C082 N012 C077 117.5(3) . . ?
C105 N013 C026 118.8(2) . . ?
C105 N013 Cu01 129.5(2) . . ?
C026 N013 Cu01 110.89(18) . . ?
C127 N014 C122 116.3(3) . . ?
C127 N014 Cu01 110.14(19) . . ?
C122 N014 Cu01 132.0(2) . . ?
C065 N015 C049 118.9(2) . . ?
C065 N015 Cu02 127.2(2) . . ?
C049 N015 Cu02 112.98(18) . . ?
C058 N016 C029 118.1(2) . . ?
C058 N016 Cu01 129.78(19) . . ?
C029 N016 Cu01 111.75(18) . . ?
C061 N018 C056 118.9(2) . . ?
C061 N018 Cu02 130.3(2) . . ?
C056 N018 Cu02 109.84(17) . . ?
C020 C019 C135 121.7(4) . . ?
C019 C020 C150 120.4(4) . . ?
C030 C022 C051 122.7(3) . . ?
C030 C022 C054 118.8(3) . . ?
C051 C022 C054 118.5(3) . . ?
C075 C023 C032 121.4(3) . . ?
C031 C024 C101 121.4(3) . . ?
C031 C024 C039 119.4(3) . . ?
C101 C024 C039 119.2(3) . . ?
C082 N025 C063 115.8(2) . . ?
C082 N025 Cu02 110.35(19) . . ?
C063 N025 Cu02 133.53(19) . . ?
N013 C026 C079 123.2(3) . . ?
N013 C026 C029 116.8(2) . . ?
C079 C026 C029 120.0(3) . . ?
C127 N027 C100 116.8(3) . . ?
C071 N028 C062 117.8(2) . . ?
C071 N028 Cu01 127.3(2) . . ?
C062 N028 Cu01 114.84(19) . . ?
N016 C029 C072 123.4(3) . . ?
N016 C029 C026 117.1(2) . . ?
C072 C029 C026 119.5(3) . . ?
C096 C030 C022 121.1(3) . . ?
C096 C030 C058 119.4(3) . . ?
C022 C030 C058 119.5(3) . . ?
C043 C031 C024 121.7(3) . . ?
C064 C032 C023 122.5(3) . . ?
C064 C032 C038 120.2(3) . . ?
C023 C032 C038 117.3(3) . . ?
C077 C033 C063 118.8(3) . . ?
C155 C034 C161 107.3(6) . . ?
C155 C034 Fe03 68.9(4) . . ?
C161 C034 Fe03 70.1(3) . . ?
C045 C035 C056 116.9(3) . . ?
C045 C035 C085 124.2(3) . . ?
C056 C035 C085 118.8(3) . . ?
C099 C036 C108 120.8(3) . . ?
C099 C036 C065 119.3(3) . . ?
C108 C036 C065 119.6(3) . . ?
C080 C038 C083 121.5(3) . . ?
C080 C038 C032 118.8(3) . . ?
C083 C038 C032 119.7(3) . . ?
C041 C039 C076 123.2(3) . . ?
C041 C039 C024 118.8(3) . . ?
C076 C039 C024 117.9(3) . . ?
C100 C040 C122 119.3(3) . . ?
C047 C041 C039 121.2(3) . . ?
C047 C041 C061 117.7(3) . . ?
C039 C041 C061 120.9(3) . . ?
N011 C042 C093 121.6(3) . . ?
N011 C042 C082 116.6(3) . . ?
C093 C042 C082 121.7(3) . . ?
C031 C043 C047 120.1(3) . . ?
C031 C043 C118 121.8(3) . . ?
C047 C043 C118 118.1(3) . . ?
C057 C044 C072 121.2(3) . . ?
C074 C045 C035 119.5(3) . . ?
C161 C046 C106 109.2(6) . . ?
C161 C046 Fe03 71.0(2) . . ?
C106 C046 Fe03 69.4(3) . . ?
C041 C047 C078 123.0(3) . . ?
C041 C047 C043 118.7(3) . . ?
C078 C047 C043 118.3(3) . . ?
C090 C048 C058 120.3(3) . . ?
N015 C049 C092 123.3(3) . . ?
N015 C049 C056 116.6(2) . . ?
C092 C049 C056 120.0(2) . . ?
C068 C050 C066 118.8(3) . . ?
C103 C051 C022 120.9(3) . . ?
F21 B2 F22 110.5(6) . . ?
F21 B2 F23 115.0(5) . . ?
F22 B2 F23 109.5(3) . . ?
F21 B2 F24 106.9(4) . . ?
F22 B2 F24 106.6(4) . . ?
F23 B2 F24 107.9(5) . . ?
C086 C053 C107 107.8(3) . . ?
C086 C053 Fe04 69.38(16) . . ?
C107 C053 Fe04 69.60(17) . . ?
C125 C054 C123 121.8(3) . . ?
C125 C054 C022 119.5(3) . . ?
C123 C054 C022 118.6(3) . . ?
F12 B1 F11 109.9(4) . . ?
F12 B1 F14 110.4(4) . . ?
F11 B1 F14 108.7(4) . . ?
F12 B1 F13 108.1(4) . . ?
F11 B1 F13 112.0(4) . . ?
F14 B1 F13 107.7(4) . . ?
N018 C056 C035 123.0(3) . . ?
N018 C056 C049 117.2(2) . . ?
C035 C056 C049 119.8(3) . . ?
C044 C057 C079 120.7(3) . . ?
N016 C058 C048 121.8(3) . . ?
N016 C058 C030 116.1(2) . . ?
C048 C058 C030 122.1(3) . . ?
C071 C059 C137 119.1(3) . . ?
C150 C060 C096 121.1(4) . . ?
N018 C061 C074 121.5(3) . . ?
N018 C061 C041 116.2(3) . . ?
C074 C061 C041 122.3(3) . . ?
N028 C062 C084 122.7(3) . . ?
N028 C062 C127 116.2(2) . . ?
C084 C062 C127 121.1(3) . . ?
N025 C063 C033 120.8(3) . . ?
N025 C063 C070 118.1(2) . . ?
C033 C063 C070 120.9(3) . . ?
C098 C064 C032 120.7(3) . . ?
C098 C064 C105 119.1(3) . . ?
C032 C064 C105 120.3(3) . . ?
N015 C065 C089 121.0(3) . . ?
N015 C065 C036 115.2(3) . . ?
C089 C065 C036 123.8(3) . . ?
C093 C066 C050 119.0(3) . . ?
C128 C067 C099 121.4(3) . . ?
N011 C068 C050 122.8(3) . . ?
C086 C070 C130 107.5(3) . . ?
C086 C070 C063 126.0(3) . . ?
C130 C070 C063 126.5(3) . . ?
C086 C070 Fe04 69.07(16) . . ?
C130 C070 Fe04 69.01(16) . . ?
C063 C070 Fe04 125.3(2) . . ?
N028 C071 C059 122.9(3) . . ?
C090 C072 C029 117.3(3) . . ?
C090 C072 C044 123.4(3) . . ?
C029 C072 C044 119.3(3) . . ?
C091 C073 C124 122.2(3) . . ?
C045 C074 C061 120.1(3) . . ?
C023 C075 C104 120.8(3) . . ?
C140 C076 C039 121.2(3) . . ?
N012 C077 C033 120.2(3) . . ?
N012 C077 C115 115.6(3) . . ?
C033 C077 C115 124.1(3) . . ?
C112 C078 C047 121.2(3) . . ?
C148 C079 C026 117.2(3) . . ?
C148 C079 C057 123.5(3) . . ?
C026 C079 C057 119.3(3) . . ?
C038 C080 C131 121.6(3) . . ?
C089 C081 C092 119.6(3) . . ?
N012 C082 N025 126.7(3) . . ?
N012 C082 C042 117.1(3) . . ?
N025 C082 C042 116.1(2) . . ?
C104 C083 C038 120.5(3) . . ?
C137 C084 C062 118.5(3) . . ?
C087 C085 C035 121.3(3) . . ?
C053 C086 C070 108.6(3) . . ?
C053 C086 Fe04 70.03(17) . . ?
C070 C086 Fe04 70.04(16) . . ?
C085 C087 C092 121.3(3) . . ?
C146 C088 C117 108.2(3) . . ?
C146 C088 Fe04 69.80(19) . . ?
C117 C088 Fe04 69.82(19) . . ?
C081 C089 C065 120.3(3) . . ?
C048 C090 C072 119.0(3) . . ?
C073 C091 C147 121.7(3) . . ?
C073 C091 C108 119.6(3) . . ?
C147 C091 C108 118.7(4) . . ?
C049 C092 C081 116.8(3) . . ?
C049 C092 C087 118.8(3) . . ?
C081 C092 C087 124.4(3) . . ?
C066 C093 C042 119.3(3) . . ?
C126 C094 C143 107.7(3) . . ?
C126 C094 C122 126.5(3) . . ?
C143 C094 C122 125.7(3) . . ?
C126 C094 Fe03 69.37(17) . . ?
C143 C094 Fe03 68.4(2) . . ?
C122 C094 Fe03 130.7(2) . . ?
C116 C095 C108 121.7(3) . . ?
C030 C096 C135 119.3(3) . . ?
C030 C096 C060 122.4(3) . . ?
C135 C096 C060 118.3(3) . . ?
C064 C098 C114 123.5(3) . . ?
C064 C098 C131 118.7(3) . . ?
C114 C098 C131 117.7(3) . . ?
C036 C099 C124 119.4(3) . . ?
C036 C099 C067 123.1(3) . . ?
C124 C099 C067 117.4(3) . . ?
N027 C100 C040 120.3(3) . . ?
N027 C100 C119 116.0(3) . . ?
C040 C100 C119 123.7(3) . . ?
C113 C101 C024 120.7(3) . . ?
C148 C102 C105 120.2(3) . . ?
C051 C103 C109 120.5(3) . . ?
C083 C104 C075 120.3(3) . . ?
N013 C105 C102 121.2(3) . . ?
N013 C105 C064 117.0(3) . . ?
C102 C105 C064 121.8(3) . . ?
C155 C106 C046 108.7(6) . . ?
C155 C106 Fe03 70.4(3) . . ?
C046 C106 Fe03 70.1(3) . . ?
C130 C107 C053 108.7(3) . . ?
C130 C107 Fe04 69.47(17) . . ?
C053 C107 Fe04 69.69(18) . . ?
C036 C108 C095 123.7(3) . . ?
C036 C108 C091 118.7(3) . . ?
C095 C108 C091 117.5(3) . . ?
C123 C109 C103 120.5(3) . . ?
C118 C110 C112 120.4(3) . . ?
C147 C111 C116 120.0(4) . . ?
C078 C112 C110 120.3(3) . . ?
C101 C113 C140 120.0(3) . . ?
C144 C114 C098 120.8(3) . . ?
C097 C115 C141 111.3(3) . . ?
C097 C115 C077 108.3(3) . . ?
C141 C115 C077 111.7(3) . . ?
C097 C115 C136 109.3(3) . . ?
C141 C115 C136 108.5(3) . . ?
C077 C115 C136 107.7(3) . . ?
C095 C116 C111 120.5(4) . . ?
C132 C117 C088 107.7(3) . . ?
C132 C117 Fe04 69.51(19) . . ?
C088 C117 Fe04 69.40(19) . . ?
C110 C118 C043 121.7(3) . . ?
C201 C119 C303 126.0(5) . . ?
C201 C119 C203 111.3(6) . . ?
C303 C119 C203 76.3(6) . . ?
C201 C119 C100 114.2(4) . . ?
C303 C119 C100 112.1(4) . . ?
C203 C119 C100 109.7(5) . . ?
C201 C119 C301 24.3(4) . . ?
C303 C119 C301 110.7(5) . . ?
C203 C119 C301 130.2(6) . . ?
C100 C119 C301 112.1(4) . . ?
C201 C119 C202 108.6(6) . . ?
C303 C119 C202 29.8(4) . . ?
C203 C119 C202 105.5(6) . . ?
C100 C119 C202 107.0(5) . . ?
C301 C119 C202 87.1(6) . . ?
C201 C119 C302 83.6(6) . . ?
C303 C119 C302 108.1(6) . . ?
C203 C119 C302 33.7(5) . . ?
C100 C119 C302 106.6(5) . . ?
C301 C119 C302 107.1(6) . . ?
C202 C119 C302 134.8(6) . . ?
C149 C121 C126 108.5(3) . . ?
C149 C121 Fe03 69.9(2) . . ?
C126 C121 Fe03 70.00(19) . . ?
N014 C122 C040 120.4(3) . . ?
N014 C122 C094 117.5(3) . . ?
C040 C122 C094 122.1(3) . . ?
C109 C123 C054 120.8(3) . . ?
C073 C124 C139 121.7(3) . . ?
C073 C124 C099 119.2(3) . . ?
C139 C124 C099 119.1(4) . . ?
C054 C125 C135 121.9(3) . . ?
C121 C126 C094 107.9(3) . . ?
C121 C126 Fe03 69.37(19) . . ?
C094 C126 Fe03 69.95(18) . . ?
N027 C127 N014 126.9(3) . . ?
N027 C127 C062 116.3(3) . . ?
N014 C127 C062 116.8(3) . . ?
C067 C128 C145 120.8(4) . . ?
C107 C130 C070 107.4(3) . . ?
C107 C130 Fe04 69.79(18) . . ?
C070 C130 Fe04 69.73(16) . . ?
C080 C131 C152 121.1(3) . . ?
C080 C131 C098 119.9(3) . . ?
C152 C131 C098 118.9(3) . . ?
C117 C132 C158 108.2(3) . . ?
C117 C132 Fe04 70.06(19) . . ?
C158 C132 Fe04 69.55(19) . . ?
C154 C133 C134 121.2(4) . . ?
C154 C134 C133 116.7(4) 2_566 . ?
C154 C134 C151 121.6(4) 2_566 . ?
C133 C134 C151 121.7(4) . . ?
C125 C135 C019 122.8(4) . . ?
C125 C135 C096 119.2(3) . . ?
C019 C135 C096 117.9(4) . . ?
C059 C137 C084 119.0(3) . . ?
C145 C139 C124 121.2(4) . . ?
C076 C140 C113 120.9(3) . . ?
C157 C142 C156 122.9(8) . . ?
C149 C143 C094 107.7(3) . . ?
C149 C143 Fe03 70.2(2) . . ?
C094 C143 Fe03 70.5(2) . . ?
C114 C144 C153 121.1(4) . . ?
C139 C145 C128 120.1(4) . . ?
C158 C146 C088 108.0(3) . . ?
C158 C146 Fe04 69.6(2) . . ?
C088 C146 Fe04 69.68(18) . . ?
C111 C147 C091 121.4(4) . . ?
C102 C148 C079 119.3(3) . . ?
C121 C149 C143 108.2(3) . . ?
C121 C149 Fe03 69.5(2) . . ?
C143 C149 Fe03 68.9(2) . . ?
C060 C150 C020 120.6(4) . . ?
C153 C152 C131 121.4(4) . . ?
C152 C153 C144 119.9(4) . . ?
C134 C154 C133 122.1(4) 2_566 . ?
C106 C155 C034 108.4(5) . . ?
C106 C155 Fe03 70.7(4) . . ?
C034 C155 Fe03 70.2(3) . . ?
C164 C156 C142 116.2(7) . . ?
C164 C156 C163 121.4(7) . . ?
C142 C156 C163 122.3(7) . . ?
C142 C157 C160 121.7(9) . . ?
C146 C158 C132 108.0(3) . . ?
C146 C158 Fe04 69.88(19) . . ?
C132 C158 Fe04 69.63(19) . . ?
C162 C160 C157 116.9(8) . . ?
C162 C160 C138 122.3(9) . . ?
C157 C160 C138 120.6(9) . . ?
C046 C161 C034 106.5(5) . . ?
C046 C161 Fe03 69.6(3) . . ?
C034 C161 Fe03 69.1(3) . . ?
C160 C162 C164 121.5(7) . . ?
C156 C164 C162 120.6(7) . . ?
Cl2 Cl1 C204 36.9(6) . . ?
C204 Cl2 Cl1 105.4(10) . . ?
C204 Cl2 C204 92.2(11) . 2_765 ?
Cl1 Cl2 C204 162.3(9) . 2_765 ?
C204 Cl2 Cl2 61.1(9) . 2_765 ?
Cl1 Cl2 Cl2 166.3(8) . 2_765 ?
C204 Cl2 Cl2 31.1(5) 2_765 2_765 ?
Cl2 C204 Cl1 37.7(6) . . ?
Cl2 C204 Cl2 87.8(11) . 2_765 ?
Cl1 C204 Cl2 125.5(10) . 2_765 ?
Cl2 C204 C204 57.8(9) . 2_765 ?
Cl1 C204 C204 95.5(10) . 2_765 ?
Cl2 C204 C204 30.0(5) 2_765 2_765 ?

loop_
_geom_bond_atom_site_label_1
_geom_bond_atom_site_label_2
_geom_bond_distance
_geom_bond_site_symmetry_2
_geom_bond_publ_flag
Cu01 N028 1.992(2) . ?
Cu01 N016 2.039(2) . ?
Cu01 N013 2.063(2) . ?
Cu01 N014 2.127(3) . ?
Cu02 N011 1.978(3) . ?
Cu02 N015 1.996(2) . ?
Cu02 N018 2.077(2) . ?
Cu02 N025 2.096(2) . ?
Fe03 C155 2.021(6) . ?
Fe03 C106 2.025(4) . ?
Fe03 C143 2.028(4) . ?
Fe03 C046 2.034(4) . ?
Fe03 C034 2.039(6) . ?
Fe03 C121 2.039(4) . ?
Fe03 C149 2.045(5) . ?
Fe03 C126 2.047(3) . ?
Fe03 C161 2.052(4) . ?
Fe03 C094 2.055(3) . ?
Fe04 C158 2.037(3) . ?
Fe04 C132 2.038(3) . ?
Fe04 C086 2.039(3) . ?
Fe04 C088 2.040(3) . ?
Fe04 C146 2.041(3) . ?
Fe04 C130 2.042(3) . ?
Fe04 C117 2.045(3) . ?
Fe04 C107 2.047(3) . ?
Fe04 C053 2.048(3) . ?
Fe04 C070 2.052(3) . ?
F22 B2 1.362(6) . ?
F21 B2 1.350(7) . ?
F13 B1 1.399(6) . ?
F14 B1 1.380(5) . ?
F12 B1 1.360(5) . ?
N011 C068 1.341(4) . ?
N011 C042 1.356(4) . ?
N012 C082 1.324(4) . ?
N012 C077 1.353(4) . ?
N013 C105 1.332(4) . ?
N013 C026 1.361(4) . ?
N014 C127 1.343(4) . ?
N014 C122 1.348(4) . ?
N015 C065 1.337(4) . ?
N015 C049 1.361(3) . ?
N016 C058 1.331(4) . ?
N016 C029 1.360(3) . ?
F24 B2 1.406(7) . ?
N018 C061 1.330(4) . ?
N018 C056 1.365(4) . ?
C019 C020 1.353(7) . ?
C019 C135 1.433(6) . ?
C020 C150 1.415(7) . ?
F11 B1 1.373(6) . ?
C022 C030 1.408(4) . ?
C022 C051 1.418(5) . ?
C022 C054 1.437(4) . ?
C023 C075 1.363(5) . ?
C023 C032 1.422(4) . ?
C024 C031 1.399(5) . ?
C024 C101 1.429(5) . ?
C024 C039 1.439(4) . ?
N025 C082 1.352(4) . ?
N025 C063 1.355(4) . ?
C026 C079 1.409(4) . ?
C026 C029 1.437(4) . ?
N027 C127 1.339(4) . ?
N027 C100 1.344(4) . ?
N028 C071 1.342(4) . ?
N028 C062 1.348(4) . ?
C029 C072 1.408(4) . ?
C030 C096 1.400(5) . ?
C030 C058 1.490(4) . ?
C031 C043 1.383(5) . ?
C032 C064 1.408(4) . ?
C032 C038 1.435(4) . ?
C033 C077 1.381(5) . ?
C033 C063 1.400(4) . ?
C034 C155 1.417(11) . ?
C034 C161 1.428(8) . ?
C035 C045 1.409(4) . ?
C035 C056 1.410(4) . ?
C035 C085 1.439(4) . ?
C036 C099 1.412(5) . ?
C036 C108 1.416(5) . ?
C036 C065 1.493(4) . ?
F23 B2 1.379(6) . ?
C038 C080 1.388(5) . ?
C038 C083 1.431(5) . ?
C039 C041 1.412(4) . ?
C039 C076 1.425(5) . ?
C040 C100 1.389(4) . ?
C040 C122 1.391(4) . ?
C041 C047 1.409(4) . ?
C041 C061 1.502(4) . ?
C042 C093 1.390(4) . ?
C042 C082 1.487(4) . ?
C043 C047 1.436(4) . ?
C043 C118 1.435(5) . ?
C044 C057 1.353(5) . ?
C044 C072 1.438(4) . ?
C045 C074 1.372(5) . ?
C046 C161 1.375(7) . ?
C046 C106 1.408(8) . ?
C047 C078 1.431(4) . ?
C048 C090 1.374(4) . ?
C048 C058 1.409(4) . ?
C049 C092 1.407(4) . ?
C049 C056 1.439(4) . ?
C050 C068 1.383(5) . ?
C050 C066 1.386(5) . ?
C051 C103 1.363(4) . ?
C053 C086 1.418(4) . ?
C053 C107 1.424(5) . ?
C054 C125 1.388(5) . ?
C054 C123 1.431(5) . ?
C057 C079 1.438(4) . ?
C059 C071 1.382(4) . ?
C059 C137 1.383(5) . ?
C060 C150 1.355(5) . ?
C060 C096 1.439(5) . ?
C061 C074 1.410(4) . ?
C062 C084 1.394(4) . ?
C062 C127 1.483(4) . ?
C063 C070 1.467(4) . ?
C064 C098 1.401(5) . ?
C064 C105 1.491(4) . ?
C065 C089 1.415(4) . ?
C066 C093 1.383(5) . ?
C067 C128 1.353(5) . ?
C067 C099 1.436(5) . ?
C070 C086 1.429(4) . ?
C070 C130 1.443(4) . ?
C072 C090 1.402(4) . ?
C073 C091 1.385(6) . ?
C073 C124 1.394(6) . ?
C075 C104 1.419(5) . ?
C076 C140 1.361(5) . ?
C077 C115 1.528(4) . ?
C078 C112 1.364(5) . ?
C079 C148 1.399(5) . ?
C080 C131 1.398(5) . ?
C081 C089 1.369(4) . ?
C081 C092 1.411(4) . ?
C083 C104 1.352(5) . ?
C084 C137 1.387(4) . ?
C085 C087 1.349(4) . ?
C087 C092 1.441(4) . ?
C088 C146 1.413(5) . ?
C088 C117 1.423(5) . ?
C091 C147 1.433(6) . ?
C091 C108 1.445(4) . ?
C094 C126 1.426(4) . ?
C094 C143 1.432(5) . ?
C094 C122 1.470(4) . ?
C095 C116 1.363(5) . ?
C095 C108 1.427(5) . ?
C096 C135 1.436(5) . ?
C097 C115 1.516(5) . ?
C098 C114 1.431(5) . ?
C098 C131 1.439(5) . ?
C099 C124 1.435(5) . ?
C100 C119 1.522(4) . ?
C101 C113 1.363(5) . ?
C102 C148 1.377(5) . ?
C102 C105 1.413(4) . ?
C103 C109 1.423(5) . ?
C106 C155 1.350(12) . ?
C107 C130 1.423(4) . ?
C109 C123 1.350(6) . ?
C110 C118 1.348(5) . ?
C110 C112 1.419(5) . ?
C111 C147 1.356(7) . ?
C111 C116 1.422(6) . ?
C113 C140 1.424(5) . ?
C114 C144 1.361(5) . ?
C115 C141 1.523(5) . ?
C115 C136 1.544(6) . ?
C117 C132 1.411(5) . ?
C119 C201 1.479(9) . ?
C119 C303 1.487(8) . ?
C119 C203 1.494(12) . ?
C119 C301 1.540(9) . ?
C119 C202 1.575(11) . ?
C119 C302 1.574(11) . ?
C121 C149 1.414(6) . ?
C121 C126 1.419(4) . ?
C124 C139 1.428(6) . ?
C125 C135 1.391(6) . ?
C128 C145 1.419(6) . ?
C131 C152 1.415(5) . ?
C132 C158 1.421(5) . ?
C133 C154 1.387(7) . ?
C133 C134 1.396(6) . ?
C134 C154 1.376(6) 2_566 ?
C134 C151 1.502(7) . ?
C138 C160 1.526(13) . ?
C139 C145 1.355(7) . ?
C142 C157 1.304(11) . ?
C142 C156 1.439(10) . ?
C143 C149 1.422(5) . ?
C144 C153 1.409(6) . ?
C146 C158 1.413(6) . ?
C152 C153 1.363(6) . ?
C154 C134 1.376(6) 2_566 ?
C156 C164 1.360(9) . ?
C156 C163 1.658(11) . ?
C157 C160 1.423(11) . ?
C160 C162 1.357(10) . ?
C162 C164 1.433(9) . ?
Cl1 Cl2 1.021(6) . ?
Cl1 C204 1.608(15) . ?
Cl2 C204 1.001(13) . ?
Cl2 C204 1.695(13) 2_765 ?
Cl2 Cl2 1.935(12) 2_765 ?
C204 Cl2 1.695(13) 2_765 ?
C204 C204 2.00(3) 2_765 ?
